data_4342169
loop_
_publ_author_name
'Castro, Goretti'
'Bastida, Rufina'
'Mac\'ias, Alejandro'
'P\'erez-Lourido, Paulo'
'Platas-Iglesias, Carlos'
'Valencia, Laura'

_publ_section_title
;
 Lanthanide(III) Complexation with an Amide Derived Pyridinophane.
;
_journal_issue 4
_journal_name_full 'Inorganic chemistry'
_journal_page_first 1671
_journal_page_last 1683
_journal_paper_doi 10.1021/ic502653r
_journal_volume 54
_journal_year 2015
_chemical_formula_sum 'C27 H35 N12 Nd O13'
_chemical_formula_weight 879.91
_chemical_name_systematic
;
 ?
;
_space_group_IT_number 15
_symmetry_cell_setting monoclinic
_symmetry_space_group_name_Hall '-C 2yc'
_symmetry_space_group_name_H-M 'C 1 2/c 1'
_atom_sites_solution_hydrogens geom
_atom_sites_solution_primary direct
_atom_sites_solution_secondary difmap
_audit_creation_method SHELXL-97
_cell_angle_alpha 90.00
_cell_angle_beta 92.812(2)
_cell_angle_gamma 90.00
_cell_formula_units_Z 8
_cell_length_a 19.478(2)
_cell_length_b 16.838(2)
_cell_length_c 21.111(3)
_cell_measurement_temperature 293(2)
_cell_volume 6915.4(15)
_computing_cell_refinement 'BRUKER Smart'
_computing_data_collection 'BRUKER Smart'
_computing_data_reduction 'BRUKER Shelxtl'
_computing_molecular_graphics 'ORTEP-3 for Windows (Farrugia, 1997)'
_computing_publication_material 'WinGX pulication routines (Farrugia, 1999)'
_computing_structure_refinement 'SHELXL-97 (Sheldrick, 1997)'
_computing_structure_solution 'SHELXS-97 (Sheldrick, 1997)'
_diffrn_ambient_temperature 293(2)
_diffrn_measured_fraction_theta_full 0.996
_diffrn_measured_fraction_theta_max 0.996
_diffrn_measurement_device_type 'BRUKER Smart CCD-1000'
_diffrn_measurement_method 'omega scans'
_diffrn_radiation_monochromator graphite
_diffrn_radiation_source 'fine-focus sealed tube'
_diffrn_radiation_type MoK\a
_diffrn_radiation_wavelength 0.71073
_diffrn_reflns_av_R_equivalents 0.0243
_diffrn_reflns_av_sigmaI/netI 0.0195
_diffrn_reflns_limit_h_max 23
_diffrn_reflns_limit_h_min -23
_diffrn_reflns_limit_k_max 20
_diffrn_reflns_limit_k_min -19
_diffrn_reflns_limit_l_max 25
_diffrn_reflns_limit_l_min -24
_diffrn_reflns_number 25847
_diffrn_reflns_theta_full 25.05
_diffrn_reflns_theta_max 25.05
_diffrn_reflns_theta_min 1.60
_exptl_absorpt_coefficient_mu 1.584
_exptl_absorpt_correction_T_max 0.5629
_exptl_absorpt_correction_T_min 0.5169
_exptl_absorpt_correction_type empirical
_exptl_absorpt_process_details sadabs
_exptl_crystal_colour pale
_exptl_crystal_density_diffrn 1.690
_exptl_crystal_density_method 'not measured'
_exptl_crystal_description prism
_exptl_crystal_F_000 3560
_exptl_crystal_size_max 0.48
_exptl_crystal_size_mid 0.43
_exptl_crystal_size_min 0.41
_refine_diff_density_max 1.124
_refine_diff_density_min -0.553
_refine_diff_density_rms 0.071
_refine_ls_extinction_method none
_refine_ls_goodness_of_fit_ref 1.062
_refine_ls_hydrogen_treatment mixed
_refine_ls_matrix_type full
_refine_ls_number_parameters 514
_refine_ls_number_reflns 6111
_refine_ls_number_restraints 0
_refine_ls_restrained_S_all 1.062
_refine_ls_R_factor_all 0.0386
_refine_ls_R_factor_gt 0.0304
_refine_ls_shift/su_max 0.003
_refine_ls_shift/su_mean 0.000
_refine_ls_structure_factor_coef Fsqd
_refine_ls_weighting_details 'calc w=1/[\s^2^(Fo^2^)+(0.0422P)^2^+16.4155P] where P=(Fo^2^+2Fc^2^)/3'
_refine_ls_weighting_scheme calc
_refine_ls_wR_factor_gt 0.0788
_refine_ls_wR_factor_ref 0.0853
_reflns_number_gt 5201
_reflns_number_total 6111
_reflns_threshold_expression >2sigma(I)
_cod_data_source_file ic502653r_si_002.cif
_cod_data_source_block Nd-TPPTAM
_cod_depositor_comments
;
The following automatic conversions were performed:

'_symmetry_cell_setting' value 'Monoclinic' changed to 'monoclinic'
according to
/usr/data/users/saulius/crontab/automatic-downloads/rss-feeds/ACS/lib/dictionaries/cif_core.dic
dictionary named 'cif_core.dic' version 2.4.2 from 2011-04-26.

Automatic conversion script
Id: cif_fix_values 3008 2015-01-20 13:52:24Z robertas 

 Adding full bibliography for 4342165--4342179.cif.
;
_cod_original_cell_volume 6915.5(15)
_cod_original_sg_symbol_H-M C2/c
_cod_database_code 4342169

loop_
_symmetry_equiv_pos_as_xyz
'x, y, z'
'-x, y, -z+1/2'
'x+1/2, y+1/2, z'
'-x+1/2, y+1/2, -z+1/2'
'-x, -y, -z'
'x, -y, z-1/2'
'-x+1/2, -y+1/2, -z'
'x+1/2, -y+1/2, z-1/2'

loop_
_atom_site_label
_atom_site_type_symbol
_atom_site_fract_x
_atom_site_fract_y
_atom_site_fract_z
_atom_site_U_iso_or_equiv
_atom_site_adp_type
_atom_site_occupancy
_atom_site_symmetry_multiplicity
_atom_site_calc_flag
_atom_site_refinement_flags
Nd1 Nd 0.753989(9) 0.106960(11) 0.625791(9) 0.04204(8) Uani 1 1 d .
C1 C 0.6733(2) 0.2860(3) 0.6682(2) 0.0580(10) Uani 1 1 d .
C2 C 0.6618(3) 0.3636(3) 0.6855(3) 0.0749(13) Uani 1 1 d .
H2 H 0.6177 0.3848 0.6822 0.090 Uiso 1 1 calc R
C3 C 0.7162(3) 0.4094(3) 0.7077(3) 0.0816(15) Uani 1 1 d .
H3 H 0.7097 0.4625 0.7180 0.098 Uiso 1 1 calc R
C4 C 0.7801(3) 0.3754(3) 0.7145(2) 0.0740(13) Uani 1 1 d .
H4 H 0.8177 0.4051 0.7297 0.089 Uiso 1 1 calc R
C5 C 0.7880(2) 0.2967(3) 0.6983(2) 0.0598(10) Uani 1 1 d .
C6 C 0.8535(2) 0.2524(3) 0.7142(2) 0.0686(12) Uani 1 1 d .
H6A H 0.8913 0.2899 0.7177 0.082 Uiso 1 1 calc R
H6B H 0.8502 0.2266 0.7550 0.082 Uiso 1 1 calc R
C7 C 0.8924(2) 0.2326(3) 0.6090(2) 0.0629(11) Uani 1 1 d .
H7A H 0.9343 0.2617 0.6202 0.076 Uiso 1 1 calc R
H7B H 0.8580 0.2705 0.5937 0.076 Uiso 1 1 calc R
C8 C 0.9059(2) 0.1739(3) 0.55770(19) 0.0566(10) Uani 1 1 d .
C9 C 0.9597(2) 0.1816(3) 0.5179(3) 0.0753(13) Uani 1 1 d .
H9 H 0.9885 0.2255 0.5209 0.090 Uiso 1 1 calc R
C10 C 0.9699(3) 0.1236(4) 0.4739(3) 0.0852(16) Uani 1 1 d .
H10 H 1.0047 0.1290 0.4455 0.102 Uiso 1 1 calc R
C11 C 0.9286(2) 0.0576(3) 0.4719(2) 0.0741(13) Uani 1 1 d .
H11 H 0.9351 0.0177 0.4424 0.089 Uiso 1 1 calc R
C12 C 0.8775(2) 0.0514(3) 0.51420(18) 0.0568(10) Uani 1 1 d .
C13 C 0.8385(2) -0.0239(3) 0.5229(2) 0.0670(12) Uani 1 1 d .
H13A H 0.8410 -0.0561 0.4850 0.080 Uiso 1 1 calc R
H13B H 0.8600 -0.0534 0.5580 0.080 Uiso 1 1 calc R
C14 C 0.7299(2) 0.0173(4) 0.4764(2) 0.0900(17) Uani 1 1 d .
H14A H 0.7272 -0.0266 0.4466 0.108 Uiso 1 1 calc R
H14B H 0.7566 0.0592 0.4578 0.108 Uiso 1 1 calc R
C15 C 0.6586(2) 0.0475(3) 0.4862(2) 0.0660(11) Uani 1 1 d .
C16 C 0.6082(3) 0.0497(3) 0.4372(2) 0.0819(15) Uani 1 1 d .
H16 H 0.6176 0.0327 0.3966 0.098 Uiso 1 1 calc R
C17 C 0.5445(3) 0.0774(3) 0.4503(3) 0.0820(16) Uani 1 1 d .
H17 H 0.5105 0.0820 0.4181 0.098 Uiso 1 1 calc R
C18 C 0.5310(2) 0.0985(3) 0.5109(3) 0.0719(14) Uani 1 1 d .
H18 H 0.4874 0.1159 0.5204 0.086 Uiso 1 1 calc R
C19 C 0.5826(2) 0.0937(2) 0.5579(2) 0.0577(11) Uani 1 1 d .
C20 C 0.5708(2) 0.1031(3) 0.6271(2) 0.0627(11) Uani 1 1 d .
H20A H 0.5271 0.1294 0.6320 0.075 Uiso 1 1 calc R
H20B H 0.5684 0.0510 0.6465 0.075 Uiso 1 1 calc R
C21 C 0.6168(2) 0.2339(2) 0.6416(2) 0.0628(11) Uani 1 1 d .
H21A H 0.5732 0.2527 0.6562 0.075 Uiso 1 1 calc R
H21B H 0.6150 0.2375 0.5957 0.075 Uiso 1 1 calc R
C22 C 0.9226(2) 0.1372(3) 0.6917(2) 0.0638(11) Uani 1 1 d .
H22A H 0.9277 0.1442 0.7373 0.077 Uiso 1 1 calc R
H22B H 0.9660 0.1512 0.6739 0.077 Uiso 1 1 calc R
C23 C 0.9071(2) 0.0521(3) 0.67748(18) 0.0580(10) Uani 1 1 d .
C24 C 0.7351(3) -0.0842(3) 0.5605(3) 0.0899(18) Uani 1 1 d .
H24A H 0.7095 -0.1107 0.5260 0.108 Uiso 1 1 calc R
H24B H 0.7721 -0.1193 0.5750 0.108 Uiso 1 1 calc R
C25 C 0.6887(2) -0.0711(3) 0.6135(3) 0.0655(12) Uani 1 1 d .
C26 C 0.6214(2) 0.1389(3) 0.7302(2) 0.0711(12) Uani 1 1 d .
H26A H 0.5941 0.0919 0.7378 0.085 Uiso 1 1 calc R
H26B H 0.5977 0.1842 0.7473 0.085 Uiso 1 1 calc R
C27 C 0.6903(2) 0.1303(3) 0.7649(2) 0.0640(11) Uani 1 1 d .
N1 N 0.73563(16) 0.25270(19) 0.67347(15) 0.0523(8) Uani 1 1 d .
N2 N 0.86827(16) 0.1919(2) 0.66590(15) 0.0526(8) Uani 1 1 d .
N3 N 0.86451(16) 0.11044(19) 0.55500(15) 0.0511(8) Uani 1 1 d .
N4 N 0.76541(17) -0.0094(2) 0.53566(17) 0.0611(9) Uani 1 1 d .
N5 N 0.64674(16) 0.0719(2) 0.54457(16) 0.0549(8) Uani 1 1 d .
N6 N 0.62618(16) 0.1499(2) 0.66041(16) 0.0547(8) Uani 1 1 d .
N7 N 0.9612(2) 0.0041(3) 0.6755(2) 0.0795(13) Uani 1 1 d .
N8 N 0.6382(3) -0.1231(3) 0.6192(4) 0.0902(15) Uani 1 1 d .
N9 N 0.6924(3) 0.1458(4) 0.8263(2) 0.0992(17) Uani 1 1 d .
O1 O 0.84747(14) 0.02659(17) 0.67060(13) 0.0584(7) Uani 1 1 d .
O2 O 0.69825(14) -0.01649(18) 0.65173(15) 0.0633(7) Uani 1 1 d .
O3 O 0.74168(15) 0.10586(18) 0.73881(13) 0.0625(8) Uani 1 1 d .
N1N N 0.7455(3) 0.2712(4) 0.5135(3) 0.0498(15) Uiso 0.50 1 d P
O1N O 0.7355(4) 0.2165(6) 0.5420(4) 0.058(3) Uiso 0.50 1 d P
O2N O 0.7417(4) 0.3277(5) 0.5498(4) 0.108(3) Uiso 0.50 1 d P
O3N O 0.7417(4) 0.2015(5) 0.5317(4) 0.062(3) Uiso 0.50 1 d P
N2N N 0.8817(3) 0.1293(5) 0.8661(3) 0.110(2) Uani 1 1 d .
O4N O 0.8973(3) 0.0673(4) 0.8426(3) 0.142(2) Uani 1 1 d .
O5N O 0.9206(3) 0.1879(4) 0.8581(3) 0.149(2) Uani 1 1 d .
O6N O 0.8289(3) 0.1426(4) 0.8935(2) 0.151(2) Uani 1 1 d .
N3N N 0.9258(3) 0.2093(4) 1.1420(4) 0.114(2) Uani 1 1 d .
O7N O 0.8858(4) 0.1734(5) 1.1091(5) 0.220(4) Uani 1 1 d .
O8N O 0.9278(3) 0.2813(3) 1.1274(4) 0.184(3) Uani 1 1 d .
O9N O 0.9673(4) 0.1701(5) 1.1818(3) 0.165(3) Uani 1 1 d .
N4N N 1.0000 0.4241(4) 0.7500 0.0765(15) Uani 1 2 d S
O10N O 0.9515(8) 0.4264(11) 0.7778(11) 0.158(8) Uani 0.50 1 d P
O11N O 0.9858(9) 0.3846(10) 0.7951(6) 0.146(6) Uani 0.50 1 d P
O12N O 0.9556(10) 0.4605(11) 0.7215(9) 0.208(8) Uani 0.50 1 d P
O1W O 0.6302(4) -0.2338(4) 0.5093(4) 0.205(3) Uani 1 1 d .
H8N H 0.643(4) -0.166(5) 0.593(3) 0.13(3) Uiso 1 1 d .
H7N H 0.950(3) -0.047(3) 0.676(2) 0.077(17) Uiso 1 1 d .
H8M H 0.613(3) -0.120(3) 0.646(3) 0.08(2) Uiso 1 1 d .
H7M H 1.003(3) 0.024(4) 0.674(3) 0.10(2) Uiso 1 1 d .
H9M H 0.648(4) 0.164(4) 0.844(3) 0.13(2) Uiso 1 1 d .
H9N H 0.734(3) 0.151(3) 0.847(3) 0.086(17) Uiso 1 1 d .

loop_
_atom_site_aniso_label
_atom_site_aniso_U_11
_atom_site_aniso_U_22
_atom_site_aniso_U_33
_atom_site_aniso_U_23
_atom_site_aniso_U_13
_atom_site_aniso_U_12
Nd1 0.03992(12) 0.04449(13) 0.04146(12) 0.00578(8) -0.00060(8) 0.00327(8)
C1 0.054(2) 0.057(2) 0.061(2) -0.0041(19) -0.0067(18) 0.0115(19)
C2 0.067(3) 0.066(3) 0.091(3) -0.021(3) -0.009(2) 0.021(2)
C3 0.091(4) 0.060(3) 0.093(4) -0.028(3) -0.005(3) 0.015(3)
C4 0.074(3) 0.066(3) 0.081(3) -0.029(2) -0.012(2) 0.001(2)
C5 0.059(2) 0.062(3) 0.057(2) -0.010(2) -0.0103(19) 0.003(2)
C6 0.056(2) 0.077(3) 0.071(3) -0.023(2) -0.019(2) 0.008(2)
C7 0.050(2) 0.058(3) 0.080(3) 0.002(2) 0.000(2) -0.0063(19)
C8 0.048(2) 0.064(3) 0.058(2) 0.012(2) 0.0019(17) -0.0008(19)
C9 0.059(3) 0.081(3) 0.087(3) 0.017(3) 0.018(2) -0.005(2)
C10 0.067(3) 0.115(4) 0.077(3) 0.022(3) 0.030(3) 0.012(3)
C11 0.066(3) 0.100(4) 0.058(3) -0.002(3) 0.016(2) 0.012(3)
C12 0.050(2) 0.074(3) 0.046(2) -0.0005(19) 0.0021(17) 0.008(2)
C13 0.059(2) 0.073(3) 0.069(3) -0.023(2) 0.009(2) 0.005(2)
C14 0.068(3) 0.143(5) 0.058(3) -0.034(3) -0.007(2) -0.002(3)
C15 0.058(2) 0.075(3) 0.063(3) -0.001(2) -0.013(2) -0.010(2)
C16 0.083(4) 0.091(4) 0.069(3) -0.001(3) -0.021(3) -0.020(3)
C17 0.073(3) 0.071(3) 0.097(4) 0.015(3) -0.043(3) -0.016(3)
C18 0.053(2) 0.058(3) 0.103(4) 0.013(3) -0.024(2) -0.008(2)
C19 0.045(2) 0.044(2) 0.083(3) 0.0092(19) -0.012(2) -0.0056(16)
C20 0.039(2) 0.059(3) 0.090(3) 0.008(2) 0.002(2) 0.0010(17)
C21 0.050(2) 0.056(2) 0.081(3) -0.004(2) -0.008(2) 0.0131(18)
C22 0.049(2) 0.081(3) 0.060(3) -0.009(2) -0.0126(18) 0.010(2)
C23 0.049(2) 0.081(3) 0.043(2) 0.006(2) -0.0030(16) 0.022(2)
C24 0.066(3) 0.059(3) 0.146(5) -0.031(3) 0.015(3) -0.010(2)
C25 0.048(2) 0.052(2) 0.095(3) 0.017(2) -0.006(2) 0.0023(19)
C26 0.058(3) 0.092(3) 0.065(3) 0.007(3) 0.014(2) 0.011(2)
C27 0.063(3) 0.074(3) 0.056(3) 0.012(2) 0.008(2) 0.013(2)
N1 0.0533(18) 0.0519(18) 0.0508(18) -0.0028(14) -0.0069(14) 0.0081(15)
N2 0.0461(17) 0.058(2) 0.0526(18) -0.0060(15) -0.0098(14) 0.0054(14)
N3 0.0474(17) 0.062(2) 0.0438(17) 0.0046(15) 0.0015(13) 0.0009(15)
N4 0.0520(19) 0.064(2) 0.067(2) -0.0134(17) 0.0002(16) -0.0013(16)
N5 0.0495(18) 0.0537(19) 0.061(2) 0.0031(16) -0.0086(15) -0.0048(15)
N6 0.0449(17) 0.056(2) 0.063(2) 0.0070(16) 0.0014(15) 0.0075(15)
N7 0.061(3) 0.087(3) 0.088(3) -0.020(3) -0.014(2) 0.028(2)
N8 0.070(3) 0.079(3) 0.121(5) 0.004(3) 0.004(3) -0.021(2)
N9 0.082(3) 0.158(5) 0.058(3) -0.004(3) 0.008(2) 0.035(3)
O1 0.0528(16) 0.0625(17) 0.0598(16) 0.0128(14) 0.0024(12) 0.0143(13)
O2 0.0625(17) 0.0515(16) 0.0756(19) 0.0143(15) 0.0027(14) -0.0024(14)
O3 0.0611(17) 0.080(2) 0.0464(15) 0.0117(13) 0.0079(13) 0.0216(14)
N2N 0.072(4) 0.163(6) 0.093(4) 0.052(4) -0.010(3) 0.007(4)
O4N 0.136(5) 0.134(5) 0.154(5) 0.039(4) -0.017(4) 0.013(4)
O5N 0.096(4) 0.192(6) 0.160(5) 0.000(4) 0.013(3) 0.002(4)
O6N 0.081(3) 0.269(7) 0.103(3) 0.058(4) 0.011(3) 0.006(4)
N3N 0.088(4) 0.100(4) 0.158(6) -0.051(4) 0.057(4) -0.027(3)
O7N 0.160(6) 0.204(8) 0.294(10) -0.103(7) 0.006(6) -0.079(6)
O8N 0.144(5) 0.086(3) 0.335(9) -0.041(4) 0.141(6) -0.027(3)
O9N 0.142(5) 0.190(7) 0.164(6) 0.029(5) 0.008(4) -0.045(5)
N4N 0.060(4) 0.086(4) 0.083(5) 0.000 -0.004(4) 0.000
O10N 0.097(9) 0.171(16) 0.214(19) -0.063(14) 0.090(13) -0.031(9)
O11N 0.133(12) 0.215(17) 0.091(7) 0.047(9) 0.026(7) 0.001(10)
O12N 0.167(13) 0.25(2) 0.199(16) 0.039(14) -0.033(12) 0.087(13)
O1W 0.213(7) 0.135(5) 0.265(9) -0.054(5) -0.006(6) -0.052(5)

loop_
_atom_type_symbol
_atom_type_description
_atom_type_scat_dispersion_real
_atom_type_scat_dispersion_imag
_atom_type_scat_source
C C 0.0033 0.0016 'International Tables Vol C Tables 4.2.6.8 and 6.1.1.4'
H H 0.0000 0.0000 'International Tables Vol C Tables 4.2.6.8 and 6.1.1.4'
N N 0.0061 0.0033 'International Tables Vol C Tables 4.2.6.8 and 6.1.1.4'
O O 0.0106 0.0060 'International Tables Vol C Tables 4.2.6.8 and 6.1.1.4'
Nd Nd -0.1943 3.0179 'International Tables Vol C Tables 4.2.6.8 and 6.1.1.4'

loop_
_geom_angle_atom_site_label_1
_geom_angle_atom_site_label_2
_geom_angle_atom_site_label_3
_geom_angle
_geom_angle_site_symmetry_1
_geom_angle_site_symmetry_3
O3 Nd1 O2 72.65(11) . .
O3 Nd1 O1 73.65(9) . .
O2 Nd1 O1 76.64(10) . .
O3 Nd1 O3N 140.1(2) . .
O2 Nd1 O3N 133.4(2) . .
O1 Nd1 O3N 133.9(2) . .
O3 Nd1 O1N 132.0(2) . .
O2 Nd1 O1N 136.3(2) . .
O1 Nd1 O1N 138.3(2) . .
O3N Nd1 O1N 8.0(3) . .
O3 Nd1 N3 132.36(10) . .
O2 Nd1 N3 121.76(10) . .
O1 Nd1 N3 67.75(9) . .
O3N Nd1 N3 66.4(2) . .
O1N Nd1 N3 71.9(2) . .
O3 Nd1 N1 67.30(10) . .
O2 Nd1 N1 129.13(11) . .
O1 Nd1 N1 118.41(10) . .
O3N Nd1 N1 73.3(2) . .
O1N Nd1 N1 65.4(2) . .
N3 Nd1 N1 108.34(10) . .
O3 Nd1 N5 121.02(11) . .
O2 Nd1 N5 67.32(10) . .
O1 Nd1 N5 131.94(10) . .
O3N Nd1 N5 66.5(2) . .
O1N Nd1 N5 69.0(2) . .
N3 Nd1 N5 105.54(10) . .
N1 Nd1 N5 108.96(10) . .
O3 Nd1 N6 66.43(10) . .
O2 Nd1 N6 75.01(10) . .
O1 Nd1 N6 136.21(10) . .
O3N Nd1 N6 89.5(2) . .
O1N Nd1 N6 84.0(2) . .
N3 Nd1 N6 155.85(10) . .
N1 Nd1 N6 61.10(10) . .
N5 Nd1 N6 62.64(11) . .
O3 Nd1 N2 79.46(10) . .
O2 Nd1 N2 138.06(10) . .
O1 Nd1 N2 65.67(10) . .
O3N Nd1 N2 87.6(2) . .
O1N Nd1 N2 85.5(2) . .
N3 Nd1 N2 59.95(10) . .
N1 Nd1 N2 61.88(9) . .
N5 Nd1 N2 154.13(10) . .
N6 Nd1 N2 121.10(10) . .
O3 Nd1 N4 134.06(11) . .
O2 Nd1 N4 66.21(11) . .
O1 Nd1 N4 77.72(10) . .
O3N Nd1 N4 85.0(2) . .
O1N Nd1 N4 92.8(2) . .
N3 Nd1 N4 62.30(10) . .
N1 Nd1 N4 158.25(11) . .
N5 Nd1 N4 59.41(10) . .
N6 Nd1 N4 118.73(10) . .
N2 Nd1 N4 119.55(10) . .
N1 C1 C2 122.3(4) . .
N1 C1 C21 115.7(4) . .
C2 C1 C21 122.0(4) . .
C3 C2 C1 119.4(4) . .
C3 C2 H2 120.3 . .
C1 C2 H2 120.3 . .
C4 C3 C2 118.8(4) . .
C4 C3 H3 120.6 . .
C2 C3 H3 120.6 . .
C3 C4 C5 119.1(4) . .
C3 C4 H4 120.4 . .
C5 C4 H4 120.4 . .
N1 C5 C4 122.3(4) . .
N1 C5 C6 115.6(4) . .
C4 C5 C6 121.7(4) . .
N2 C6 C5 112.4(3) . .
N2 C6 H6A 109.1 . .
C5 C6 H6A 109.1 . .
N2 C6 H6B 109.1 . .
C5 C6 H6B 109.1 . .
H6A C6 H6B 107.9 . .
N2 C7 C8 110.8(3) . .
N2 C7 H7A 109.5 . .
C8 C7 H7A 109.5 . .
N2 C7 H7B 109.5 . .
C8 C7 H7B 109.5 . .
H7A C7 H7B 108.1 . .
N3 C8 C9 121.5(4) . .
N3 C8 C7 115.5(3) . .
C9 C8 C7 122.9(4) . .
C10 C9 C8 119.2(5) . .
C10 C9 H9 120.4 . .
C8 C9 H9 120.4 . .
C9 C10 C11 119.5(4) . .
C9 C10 H10 120.2 . .
C11 C10 H10 120.2 . .
C10 C11 C12 119.0(5) . .
C10 C11 H11 120.5 . .
C12 C11 H11 120.5 . .
N3 C12 C11 121.6(4) . .
N3 C12 C13 115.8(3) . .
C11 C12 C13 122.3(4) . .
N4 C13 C12 112.4(4) . .
N4 C13 H13A 109.1 . .
C12 C13 H13A 109.1 . .
N4 C13 H13B 109.1 . .
C12 C13 H13B 109.1 . .
H13A C13 H13B 107.9 . .
N4 C14 C15 112.7(4) . .
N4 C14 H14A 109.1 . .
C15 C14 H14A 109.1 . .
N4 C14 H14B 109.1 . .
C15 C14 H14B 109.1 . .
H14A C14 H14B 107.8 . .
N5 C15 C16 122.3(5) . .
N5 C15 C14 115.8(4) . .
C16 C15 C14 121.9(5) . .
C17 C16 C15 118.1(5) . .
C17 C16 H16 120.9 . .
C15 C16 H16 120.9 . .
C18 C17 C16 119.8(4) . .
C18 C17 H17 120.1 . .
C16 C17 H17 120.1 . .
C17 C18 C19 119.5(5) . .
C17 C18 H18 120.2 . .
C19 C18 H18 120.2 . .
N5 C19 C18 121.0(5) . .
N5 C19 C20 114.9(4) . .
C18 C19 C20 123.7(4) . .
N6 C20 C19 112.1(3) . .
N6 C20 H20A 109.2 . .
C19 C20 H20A 109.2 . .
N6 C20 H20B 109.2 . .
C19 C20 H20B 109.2 . .
H20A C20 H20B 107.9 . .
N6 C21 C1 112.4(3) . .
N6 C21 H21A 109.1 . .
C1 C21 H21A 109.1 . .
N6 C21 H21B 109.1 . .
C1 C21 H21B 109.1 . .
H21A C21 H21B 107.8 . .
N2 C22 C23 112.8(3) . .
N2 C22 H22A 109.0 . .
C23 C22 H22A 109.0 . .
N2 C22 H22B 109.0 . .
C23 C22 H22B 109.0 . .
H22A C22 H22B 107.8 . .
O1 C23 N7 121.7(5) . .
O1 C23 C22 122.3(3) . .
N7 C23 C22 115.9(4) . .
C25 C24 N4 113.8(4) . .
C25 C24 H24A 108.8 . .
N4 C24 H24A 108.8 . .
C25 C24 H24B 108.8 . .
N4 C24 H24B 108.8 . .
H24A C24 H24B 107.7 . .
O2 C25 N8 121.4(6) . .
O2 C25 C24 121.7(4) . .
N8 C25 C24 116.8(6) . .
N6 C26 C27 113.3(3) . .
N6 C26 H26A 108.9 . .
C27 C26 H26A 108.9 . .
N6 C26 H26B 108.9 . .
C27 C26 H26B 108.9 . .
H26A C26 H26B 107.7 . .
O3 C27 N9 121.0(4) . .
O3 C27 C26 122.5(4) . .
N9 C27 C26 116.4(4) . .
C1 N1 C5 118.0(4) . .
C1 N1 Nd1 119.3(3) . .
C5 N1 Nd1 122.5(3) . .
C7 N2 C6 108.7(3) . .
C7 N2 C22 109.6(3) . .
C6 N2 C22 109.5(3) . .
C7 N2 Nd1 106.1(2) . .
C6 N2 Nd1 112.9(2) . .
C22 N2 Nd1 110.0(2) . .
C8 N3 C12 119.0(3) . .
C8 N3 Nd1 119.5(3) . .
C12 N3 Nd1 121.4(3) . .
C14 N4 C13 108.2(4) . .
C14 N4 C24 112.2(4) . .
C13 N4 C24 109.0(4) . .
C14 N4 Nd1 108.7(3) . .
C13 N4 Nd1 110.7(2) . .
C24 N4 Nd1 108.1(3) . .
C15 N5 C19 118.9(4) . .
C15 N5 Nd1 119.5(3) . .
C19 N5 Nd1 120.3(3) . .
C21 N6 C20 107.6(3) . .
C21 N6 C26 111.8(4) . .
C20 N6 C26 108.8(3) . .
C21 N6 Nd1 106.5(2) . .
C20 N6 Nd1 112.6(2) . .
C26 N6 Nd1 109.5(2) . .
C23 N7 H7N 113(3) . .
C23 N7 H7M 121(4) . .
H7N N7 H7M 127(5) . .
C25 N8 H8N 112(4) . .
C25 N8 H8M 123(5) . .
H8N N8 H8M 125(6) . .
C27 N9 H9M 115(4) . .
C27 N9 H9N 119(4) . .
H9M N9 H9N 124(5) . .
C23 O1 Nd1 122.3(3) . .
C25 O2 Nd1 123.2(3) . .
C27 O3 Nd1 124.1(3) . .
N1N N1N O3N 74.5(9) 7_656 7_656
N1N N1N O1N 75.1(9) 7_656 .
O3N N1N O1N 149.5(9) 7_656 .
N1N N1N O2N 172.8(12) 7_656 .
O3N N1N O2N 104.0(9) 7_656 .
O1N N1N O2N 106.5(8) . .
N1N N1N O3N 58.8(7) 7_656 .
O3N N1N O3N 133.3(6) 7_656 .
O1N N1N O3N 16.5(7) . .
O2N N1N O3N 122.3(9) . .
N1N N1N O1N 59.2(7) 7_656 7_656
O3N N1N O1N 15.6(7) 7_656 7_656
O1N N1N O1N 134.3(6) . 7_656
O2N N1N O1N 118.9(9) . 7_656
O3N N1N O1N 117.9(7) . 7_656
N1N O1N N1N 45.7(6) . 7_656
N1N O1N Nd1 159.4(7) . .
N1N O1N Nd1 135.9(7) 7_656 .
N1N O3N N1N 46.7(7) 7_656 .
N1N O3N Nd1 157.2(7) 7_656 .
N1N O3N Nd1 146.0(7) . .
O4N N2N O6N 126.0(9) . .
O4N N2N O5N 117.3(7) . .
O6N N2N O5N 116.5(9) . .
O7N N3N O8N 112.1(10) . .
O7N N3N O9N 118.9(8) . .
O8N N3N O9N 128.3(7) . .
O10N N4N O10N 176(2) 2_756 .
O10N N4N O12N 69.1(12) 2_756 2_756
O10N N4N O12N 108.8(12) . 2_756
O10N N4N O12N 108.8(12) 2_756 .
O10N N4N O12N 69.1(12) . .
O12N N4N O12N 118(2) 2_756 .
O10N N4N O11N 131.0(11) 2_756 .
O10N N4N O11N 51.8(11) . .
O12N N4N O11N 94.2(12) 2_756 .
O12N N4N O11N 119.4(11) . .
O10N N4N O11N 51.8(11) 2_756 2_756
O10N N4N O11N 131.0(11) . 2_756
O12N N4N O11N 119.4(11) 2_756 2_756
O12N N4N O11N 94.2(12) . 2_756
O11N N4N O11N 113.1(18) . 2_756
O11N O10N N4N 67.5(12) . .
O11N O10N O12N 123.4(19) . .
N4N O10N O12N 57.6(11) . .
O10N O11N N4N 60.7(13) . .
O10N O11N O12N 81.3(17) . 2_756
N4N O11N O12N 42.7(8) . 2_756
N4N O12N O10N 53.2(8) . .
N4N O12N O11N 43.0(7) . 2_756
O10N O12N O11N 86.1(12) . 2_756

loop_
_geom_bond_atom_site_label_1
_geom_bond_atom_site_label_2
_geom_bond_distance
_geom_bond_site_symmetry_2
Nd1 O3 2.410(3) .
Nd1 O2 2.420(3) .
Nd1 O1 2.423(3) .
Nd1 O3N 2.547(9) .
Nd1 O1N 2.569(9) .
Nd1 N3 2.681(3) .
Nd1 N1 2.683(3) .
Nd1 N5 2.702(3) .
Nd1 N6 2.726(3) .
Nd1 N2 2.745(3) .
Nd1 N4 2.748(3) .
C1 N1 1.338(5) .
C1 C2 1.379(6) .
C1 C21 1.495(6) .
C2 C3 1.374(7) .
C2 H2 0.9300 .
C3 C4 1.372(7) .
C3 H3 0.9300 .
C4 C5 1.378(6) .
C4 H4 0.9300 .
C5 N1 1.346(5) .
C5 C6 1.502(6) .
C6 N2 1.480(5) .
C6 H6A 0.9700 .
C6 H6B 0.9700 .
C7 N2 1.479(5) .
C7 C8 1.500(6) .
C7 H7A 0.9700 .
C7 H7B 0.9700 .
C8 N3 1.338(5) .
C8 C9 1.380(6) .
C9 C10 1.369(8) .
C9 H9 0.9300 .
C10 C11 1.372(8) .
C10 H10 0.9300 .
C11 C12 1.374(6) .
C11 H11 0.9300 .
C12 N3 1.347(5) .
C12 C13 1.492(6) .
C13 N4 1.483(5) .
C13 H13A 0.9700 .
C13 H13B 0.9700 .
C14 N4 1.471(6) .
C14 C15 1.504(7) .
C14 H14A 0.9700 .
C14 H14B 0.9700 .
C15 N5 1.329(6) .
C15 C16 1.392(6) .
C16 C17 1.366(8) .
C16 H16 0.9300 .
C17 C18 1.365(8) .
C17 H17 0.9300 .
C18 C19 1.380(6) .
C18 H18 0.9300 .
C19 N5 1.346(5) .
C19 C20 1.498(7) .
C20 N6 1.484(5) .
C20 H20A 0.9700 .
C20 H20B 0.9700 .
C21 N6 1.477(5) .
C21 H21A 0.9700 .
C21 H21B 0.9700 .
C22 N2 1.486(5) .
C22 C23 1.493(7) .
C22 H22A 0.9700 .
C22 H22B 0.9700 .
C23 O1 1.239(5) .
C23 N7 1.330(5) .
C24 C25 1.489(7) .
C24 N4 1.496(6) .
C24 H24A 0.9700 .
C24 H24B 0.9700 .
C25 O2 1.232(6) .
C25 N8 1.327(7) .
C26 N6 1.493(6) .
C26 C27 1.503(6) .
C26 H26A 0.9700 .
C26 H26B 0.9700 .
C27 O3 1.238(5) .
C27 N9 1.319(6) .
N7 H7N 0.89(5) .
N7 H7M 0.89(6) .
N8 H8N 0.93(7) .
N8 H8M 0.77(6) .
N9 H9M 1.00(7) .
N9 H9N 0.90(6) .
N1N N1N 0.936(11) 7_656
N1N O3N 1.099(9) 7_656
N1N O1N 1.123(9) .
N1N O2N 1.225(10) .
N1N O3N 1.239(12) .
N1N O1N 1.264(12) 7_656
O1N N1N 1.264(12) 7_656
O3N N1N 1.099(9) 7_656
N2N O4N 1.202(8) .
N2N O6N 1.225(7) .
N2N O5N 1.260(8) .
N3N O7N 1.184(8) .
N3N O8N 1.253(8) .
N3N O9N 1.313(9) .
N4N O10N 1.137(13) 2_756
N4N O10N 1.137(13) .
N4N O12N 1.199(13) 2_756
N4N O12N 1.199(13) .
N4N O11N 1.205(14) .
N4N O11N 1.205(14) 2_756
O10N O11N 1.03(2) .
O10N O12N 1.33(2) .
O11N O12N 1.76(2) 2_756
O12N O11N 1.76(2) 2_756

loop_
_geom_torsion_atom_site_label_1
_geom_torsion_atom_site_label_2
_geom_torsion_atom_site_label_3
_geom_torsion_atom_site_label_4
_geom_torsion
_geom_torsion_site_symmetry_1
_geom_torsion_site_symmetry_4
N1 C1 C2 C3 1.4(8) . .
C21 C1 C2 C3 -177.9(5) . .
C1 C2 C3 C4 -2.6(8) . .
C2 C3 C4 C5 0.5(8) . .
C3 C4 C5 N1 3.0(8) . .
C3 C4 C5 C6 -170.0(5) . .
N1 C5 C6 N2 39.6(6) . .
C4 C5 C6 N2 -147.0(5) . .
N2 C7 C8 N3 33.5(5) . .
N2 C7 C8 C9 -142.9(4) . .
N3 C8 C9 C10 1.3(7) . .
C7 C8 C9 C10 177.4(5) . .
C8 C9 C10 C11 -2.7(8) . .
C9 C10 C11 C12 0.3(8) . .
C10 C11 C12 N3 3.8(7) . .
C10 C11 C12 C13 -169.0(5) . .
N3 C12 C13 N4 42.4(5) . .
C11 C12 C13 N4 -144.4(4) . .
N4 C14 C15 N5 22.6(7) . .
N4 C14 C15 C16 -157.3(5) . .
N5 C15 C16 C17 -0.4(8) . .
C14 C15 C16 C17 179.5(5) . .
C15 C16 C17 C18 -3.1(8) . .
C16 C17 C18 C19 2.0(7) . .
C17 C18 C19 N5 2.8(6) . .
C17 C18 C19 C20 -170.2(4) . .
N5 C19 C20 N6 46.9(5) . .
C18 C19 C20 N6 -139.7(4) . .
N1 C1 C21 N6 34.2(6) . .
C2 C1 C21 N6 -146.5(4) . .
N2 C22 C23 O1 -28.8(6) . .
N2 C22 C23 N7 154.2(4) . .
N4 C24 C25 O2 -32.1(7) . .
N4 C24 C25 N8 150.8(5) . .
N6 C26 C27 O3 -24.9(7) . .
N6 C26 C27 N9 159.0(5) . .
C2 C1 N1 C5 2.0(6) . .
C21 C1 N1 C5 -178.7(4) . .
C2 C1 N1 Nd1 -173.0(4) . .
C21 C1 N1 Nd1 6.3(5) . .
C4 C5 N1 C1 -4.2(6) . .
C6 C5 N1 C1 169.2(4) . .
C4 C5 N1 Nd1 170.6(4) . .
C6 C5 N1 Nd1 -16.1(5) . .
O3 Nd1 N1 C1 -100.0(3) . .
O2 Nd1 N1 C1 -59.2(3) . .
O1 Nd1 N1 C1 -155.0(3) . .
O3N Nd1 N1 C1 73.6(4) . .
O1N Nd1 N1 C1 71.6(4) . .
N3 Nd1 N1 C1 130.9(3) . .
N5 Nd1 N1 C1 16.5(3) . .
N6 Nd1 N1 C1 -25.3(3) . .
N2 Nd1 N1 C1 170.0(3) . .
N4 Nd1 N1 C1 70.3(4) . .
O3 Nd1 N1 C5 85.3(3) . .
O2 Nd1 N1 C5 126.1(3) . .
O1 Nd1 N1 C5 30.3(3) . .
O3N Nd1 N1 C5 -101.1(4) . .
O1N Nd1 N1 C5 -103.1(4) . .
N3 Nd1 N1 C5 -43.8(3) . .
N5 Nd1 N1 C5 -158.2(3) . .
N6 Nd1 N1 C5 160.0(3) . .
N2 Nd1 N1 C5 -4.6(3) . .
N4 Nd1 N1 C5 -104.4(4) . .
C8 C7 N2 C6 -178.1(3) . .
C8 C7 N2 C22 62.3(4) . .
C8 C7 N2 Nd1 -56.4(3) . .
C5 C6 N2 C7 74.6(5) . .
C5 C6 N2 C22 -165.7(4) . .
C5 C6 N2 Nd1 -42.8(5) . .
C23 C22 N2 C7 -104.8(4) . .
C23 C22 N2 C6 136.1(4) . .
C23 C22 N2 Nd1 11.5(4) . .
O3 Nd1 N2 C7 -164.1(2) . .
O2 Nd1 N2 C7 147.2(2) . .
O1 Nd1 N2 C7 119.2(3) . .
O3N Nd1 N2 C7 -22.1(3) . .
O1N Nd1 N2 C7 -29.9(3) . .
N3 Nd1 N2 C7 41.8(2) . .
N1 Nd1 N2 C7 -94.4(2) . .
N5 Nd1 N2 C7 -19.3(4) . .
N6 Nd1 N2 C7 -110.1(2) . .
N4 Nd1 N2 C7 60.8(3) . .
O3 Nd1 N2 C6 -45.2(3) . .
O2 Nd1 N2 C6 -93.9(3) . .
O1 Nd1 N2 C6 -121.9(3) . .
O3N Nd1 N2 C6 96.8(3) . .
O1N Nd1 N2 C6 89.0(3) . .
N3 Nd1 N2 C6 160.7(3) . .
N1 Nd1 N2 C6 24.5(3) . .
N5 Nd1 N2 C6 99.6(3) . .
N6 Nd1 N2 C6 8.8(3) . .
N4 Nd1 N2 C6 179.7(3) . .
O3 Nd1 N2 C22 77.4(3) . .
O2 Nd1 N2 C22 28.7(3) . .
O1 Nd1 N2 C22 0.7(2) . .
O3N Nd1 N2 C22 -140.6(3) . .
O1N Nd1 N2 C22 -148.4(3) . .
N3 Nd1 N2 C22 -76.7(3) . .
N1 Nd1 N2 C22 147.2(3) . .
N5 Nd1 N2 C22 -137.8(3) . .
N6 Nd1 N2 C22 131.4(2) . .
N4 Nd1 N2 C22 -57.7(3) . .
C9 C8 N3 C12 2.7(6) . .
C7 C8 N3 C12 -173.7(4) . .
C9 C8 N3 Nd1 -173.9(3) . .
C7 C8 N3 Nd1 9.6(5) . .
C11 C12 N3 C8 -5.3(6) . .
C13 C12 N3 C8 168.0(4) . .
C11 C12 N3 Nd1 171.3(3) . .
C13 C12 N3 Nd1 -15.4(5) . .
O3 Nd1 N3 C8 -64.3(3) . .
O2 Nd1 N3 C8 -159.5(3) . .
O1 Nd1 N3 C8 -102.6(3) . .
O3N Nd1 N3 C8 72.9(3) . .
O1N Nd1 N3 C8 66.7(3) . .
N1 Nd1 N3 C8 11.3(3) . .
N5 Nd1 N3 C8 127.9(3) . .
N6 Nd1 N3 C8 71.0(4) . .
N2 Nd1 N3 C8 -28.7(3) . .
N4 Nd1 N3 C8 169.9(3) . .
O3 Nd1 N3 C12 119.1(3) . .
O2 Nd1 N3 C12 24.0(3) . .
O1 Nd1 N3 C12 80.8(3) . .
O3N Nd1 N3 C12 -103.7(4) . .
O1N Nd1 N3 C12 -109.9(4) . .
N1 Nd1 N3 C12 -165.2(3) . .
N5 Nd1 N3 C12 -48.6(3) . .
N6 Nd1 N3 C12 -105.6(3) . .
N2 Nd1 N3 C12 154.7(3) . .
N4 Nd1 N3 C12 -6.6(3) . .
C15 C14 N4 C13 -169.8(4) . .
C15 C14 N4 C24 70.0(6) . .
C15 C14 N4 Nd1 -49.5(5) . .
C12 C13 N4 C14 72.6(5) . .
C12 C13 N4 C24 -165.2(4) . .
C12 C13 N4 Nd1 -46.4(4) . .
C25 C24 N4 C14 -101.2(5) . .
C25 C24 N4 C13 139.0(4) . .
C25 C24 N4 Nd1 18.7(5) . .
O3 Nd1 N4 C14 144.9(3) . .
O2 Nd1 N4 C14 116.5(3) . .
O1 Nd1 N4 C14 -162.8(3) . .
O3N Nd1 N4 C14 -25.8(3) . .
O1N Nd1 N4 C14 -23.8(3) . .
N3 Nd1 N4 C14 -91.7(3) . .
N1 Nd1 N4 C14 -22.6(4) . .
N5 Nd1 N4 C14 39.7(3) . .
N6 Nd1 N4 C14 60.8(3) . .
N2 Nd1 N4 C14 -110.3(3) . .
O3 Nd1 N4 C13 -96.4(3) . .
O2 Nd1 N4 C13 -124.8(3) . .
O1 Nd1 N4 C13 -44.2(3) . .
O3N Nd1 N4 C13 92.8(3) . .
O1N Nd1 N4 C13 94.9(3) . .
N3 Nd1 N4 C13 27.0(3) . .
N1 Nd1 N4 C13 96.0(4) . .
N5 Nd1 N4 C13 158.4(3) . .
N6 Nd1 N4 C13 179.5(3) . .
N2 Nd1 N4 C13 8.4(3) . .
O3 Nd1 N4 C24 22.8(3) . .
O2 Nd1 N4 C24 -5.5(3) . .
O1 Nd1 N4 C24 75.1(3) . .
O3N Nd1 N4 C24 -147.9(4) . .
O1N Nd1 N4 C24 -145.9(3) . .
N3 Nd1 N4 C24 146.3(3) . .
N1 Nd1 N4 C24 -144.7(3) . .
N5 Nd1 N4 C24 -82.3(3) . .
N6 Nd1 N4 C24 -61.2(3) . .
N2 Nd1 N4 C24 127.7(3) . .
C16 C15 N5 C19 5.2(7) . .
C14 C15 N5 C19 -174.8(4) . .
C16 C15 N5 Nd1 -161.7(4) . .
C14 C15 N5 Nd1 18.4(6) . .
C18 C19 N5 C15 -6.3(6) . .
C20 C19 N5 C15 167.3(4) . .
C18 C19 N5 Nd1 160.4(3) . .
C20 C19 N5 Nd1 -26.0(4) . .
O3 Nd1 N5 C15 -158.1(3) . .
O2 Nd1 N5 C15 -107.0(3) . .
O1 Nd1 N5 C15 -62.4(4) . .
O3N Nd1 N5 C15 66.4(4) . .
O1N Nd1 N5 C15 74.6(4) . .
N3 Nd1 N5 C15 11.4(3) . .
N1 Nd1 N5 C15 127.6(3) . .
N6 Nd1 N5 C15 168.7(4) . .
N2 Nd1 N5 C15 63.3(4) . .
N4 Nd1 N5 C15 -32.1(3) . .
O3 Nd1 N5 C19 35.3(3) . .
O2 Nd1 N5 C19 86.4(3) . .
O1 Nd1 N5 C19 131.0(3) . .
O3N Nd1 N5 C19 -100.2(4) . .
O1N Nd1 N5 C19 -92.0(4) . .
N3 Nd1 N5 C19 -155.2(3) . .
N1 Nd1 N5 C19 -39.0(3) . .
N6 Nd1 N5 C19 2.1(3) . .
N2 Nd1 N5 C19 -103.3(3) . .
N4 Nd1 N5 C19 161.3(3) . .
C1 C21 N6 C20 -175.3(4) . .
C1 C21 N6 C26 65.3(5) . .
C1 C21 N6 Nd1 -54.3(4) . .
C19 C20 N6 C21 73.5(4) . .
C19 C20 N6 C26 -165.3(3) . .
C19 C20 N6 Nd1 -43.7(4) . .
C27 C26 N6 C21 -101.7(4) . .
C27 C26 N6 C20 139.6(4) . .
C27 C26 N6 Nd1 16.2(5) . .
O3 Nd1 N6 C21 114.9(3) . .
O2 Nd1 N6 C21 -167.8(3) . .
O1 Nd1 N6 C21 140.9(2) . .
O3N Nd1 N6 C21 -32.3(3) . .
O1N Nd1 N6 C21 -26.4(3) . .
N3 Nd1 N6 C21 -30.5(4) . .
N1 Nd1 N6 C21 38.8(2) . .
N5 Nd1 N6 C21 -95.9(3) . .
N2 Nd1 N6 C21 54.7(3) . .
N4 Nd1 N6 C21 -116.3(3) . .
O3 Nd1 N6 C20 -127.3(3) . .
O2 Nd1 N6 C20 -50.0(3) . .
O1 Nd1 N6 C20 -101.4(3) . .
O3N Nd1 N6 C20 85.5(3) . .
O1N Nd1 N6 C20 91.3(3) . .
N3 Nd1 N6 C20 87.2(4) . .
N1 Nd1 N6 C20 156.6(3) . .
N5 Nd1 N6 C20 21.9(3) . .
N2 Nd1 N6 C20 172.4(2) . .
N4 Nd1 N6 C20 1.4(3) . .
O3 Nd1 N6 C26 -6.1(3) . .
O2 Nd1 N6 C26 71.2(3) . .
O1 Nd1 N6 C26 19.9(3) . .
O3N Nd1 N6 C26 -153.3(3) . .
O1N Nd1 N6 C26 -147.4(3) . .
N3 Nd1 N6 C26 -151.6(3) . .
N1 Nd1 N6 C26 -82.2(3) . .
N5 Nd1 N6 C26 143.1(3) . .
N2 Nd1 N6 C26 -66.4(3) . .
N4 Nd1 N6 C26 122.6(3) . .
N7 C23 O1 Nd1 -150.7(3) . .
C22 C23 O1 Nd1 32.5(5) . .
O3 Nd1 O1 C23 -102.5(3) . .
O2 Nd1 O1 C23 -178.0(3) . .
O3N Nd1 O1 C23 43.3(4) . .
O1N Nd1 O1 C23 33.6(5) . .
N3 Nd1 O1 C23 49.0(3) . .
N1 Nd1 O1 C23 -50.5(3) . .
N5 Nd1 O1 C23 140.2(3) . .
N6 Nd1 O1 C23 -127.2(3) . .
N2 Nd1 O1 C23 -16.9(3) . .
N4 Nd1 O1 C23 113.9(3) . .
N8 C25 O2 Nd1 -154.6(4) . .
C24 C25 O2 Nd1 28.4(6) . .
O3 Nd1 O2 C25 -170.5(3) . .
O1 Nd1 O2 C25 -93.7(3) . .
O3N Nd1 O2 C25 45.5(4) . .
O1N Nd1 O2 C25 56.0(4) . .
N3 Nd1 O2 C25 -40.9(3) . .
N1 Nd1 O2 C25 150.4(3) . .
N5 Nd1 O2 C25 53.9(3) . .
N6 Nd1 O2 C25 120.0(3) . .
N2 Nd1 O2 C25 -119.8(3) . .
N4 Nd1 O2 C25 -11.4(3) . .
N9 C27 O3 Nd1 -163.8(4) . .
C26 C27 O3 Nd1 20.4(6) . .
O2 Nd1 O3 C27 -87.8(4) . .
O1 Nd1 O3 C27 -168.6(4) . .
O3N Nd1 O3 C27 50.6(5) . .
O1N Nd1 O3 C27 49.8(5) . .
N3 Nd1 O3 C27 154.7(3) . .
N1 Nd1 O3 C27 60.1(4) . .
N5 Nd1 O3 C27 -39.1(4) . .
N6 Nd1 O3 C27 -7.0(4) . .
N2 Nd1 O3 C27 123.9(4) . .
N4 Nd1 O3 C27 -114.9(4) . .
O3N N1N O1N N1N 5.2(17) 7_656 7_656
O2N N1N O1N N1N -172.7(12) . 7_656
O3N N1N O1N N1N -8(3) . 7_656
O1N N1N O1N N1N 0.000(2) 7_656 7_656
N1N N1N O1N Nd1 105(2) 7_656 .
O3N N1N O1N Nd1 110(2) 7_656 .
O2N N1N O1N Nd1 -68(2) . .
O3N N1N O1N Nd1 97(3) . .
O1N N1N O1N Nd1 105(2) 7_656 .
O3 Nd1 O1N N1N 76(2) . .
O2 Nd1 O1N N1N -172.3(19) . .
O1 Nd1 O1N N1N -40(2) . .
O3N Nd1 O1N N1N -100(3) . .
N3 Nd1 O1N N1N -55(2) . .
N1 Nd1 O1N N1N 66(2) . .
N5 Nd1 O1N N1N -170(2) . .
N6 Nd1 O1N N1N 127(2) . .
N2 Nd1 O1N N1N 5(2) . .
N4 Nd1 O1N N1N -114(2) . .
O3 Nd1 O1N N1N 160.5(7) . 7_656
O2 Nd1 O1N N1N -88.2(9) . 7_656
O1 Nd1 O1N N1N 44.2(10) . 7_656
O3N Nd1 O1N N1N -16.0(19) . 7_656
N3 Nd1 O1N N1N 29.2(8) . 7_656
N1 Nd1 O1N N1N 150.0(9) . 7_656
N5 Nd1 O1N N1N -86.1(9) . 7_656
N6 Nd1 O1N N1N -149.1(9) . 7_656
N2 Nd1 O1N N1N 89.0(8) . 7_656
N4 Nd1 O1N N1N -30.5(9) . 7_656
O3N N1N O3N N1N 0.000(4) 7_656 7_656
O1N N1N O3N N1N 171(3) . 7_656
O2N N1N O3N N1N -171.6(14) . 7_656
O1N N1N O3N N1N -2.6(9) 7_656 7_656
N1N N1N O3N Nd1 150.3(13) 7_656 .
O3N N1N O3N Nd1 150.3(13) 7_656 .
O1N N1N O3N Nd1 -39(2) . .
O2N N1N O3N Nd1 -21.3(16) . .
O1N N1N O3N Nd1 147.6(8) 7_656 .
O3 Nd1 O3N N1N 141.3(18) . 7_656
O2 Nd1 O3N N1N -99.3(19) . 7_656
O1 Nd1 O3N N1N 19(2) . 7_656
O1N Nd1 O3N N1N 145(4) . 7_656
N3 Nd1 O3N N1N 12.8(18) . 7_656
N1 Nd1 O3N N1N 132.2(19) . 7_656
N5 Nd1 O3N N1N -107.8(19) . 7_656
N6 Nd1 O3N N1N -168.0(19) . 7_656
N2 Nd1 O3N N1N 70.9(19) . 7_656
N4 Nd1 O3N N1N -49.1(19) . 7_656
O3 Nd1 O3N N1N 30.0(14) . .
O2 Nd1 O3N N1N 149.3(10) . .
O1 Nd1 O3N N1N -92.8(12) . .
O1N Nd1 O3N N1N 34.1(19) . .
N3 Nd1 O3N N1N -98.6(12) . .
N1 Nd1 O3N N1N 20.8(11) . .
N5 Nd1 O3N N1N 140.8(12) . .
N6 Nd1 O3N N1N 80.7(12) . .
N2 Nd1 O3N N1N -40.5(12) . .
N4 Nd1 O3N N1N -160.4(12) . .
O10N N4N O10N O11N -136.8(15) 2_756 .
O12N N4N O10N O11N -80.3(19) 2_756 .
O12N N4N O10N O11N 166(2) . .
O11N N4N O10N O11N 89(3) 2_756 .
O10N N4N O10N O12N 57.6(11) 2_756 .
O12N N4N O10N O12N 114(2) 2_756 .
O11N N4N O10N O12N -166(2) . .
O11N N4N O10N O12N -77(2) 2_756 .
O12N O10N O11N N4N 15(2) . .
N4N O10N O11N O12N 40.0(7) . 2_756
O12N O10N O11N O12N 55(2) . 2_756
O10N N4N O11N O10N 176(2) 2_756 .
O12N N4N O11N O10N 110.6(17) 2_756 .
O12N N4N O11N O10N -15(2) . .
O11N N4N O11N O10N -124.9(17) 2_756 .
O10N N4N O11N O12N 65.9(19) 2_756 2_756
O10N N4N O11N O12N -110.6(17) . 2_756
O12N N4N O11N O12N -126(2) . 2_756
O11N N4N O11N O12N 124.5(11) 2_756 2_756
O10N N4N O12N O10N -176.5(19) 2_756 .
O12N N4N O12N O10N -100.7(12) 2_756 .
O11N N4N O12N O10N 13.0(18) . .
O11N N4N O12N O10N 132.5(13) 2_756 .
O10N N4N O12N O11N 51.0(12) 2_756 2_756
O10N N4N O12N O11N -132.5(13) . 2_756
O12N N4N O12N O11N 126.8(9) 2_756 2_756
O11N N4N O12N O11N -119.5(19) . 2_756
O11N O10N O12N N4N -16(2) . .
O11N O10N O12N O11N 14(3) . 2_756
N4N O10N O12N O11N 30.3(8) . 2_756
